data_4319358
loop_
_publ_author_name
'Craig C. McLauchlan'
'Scott D. Robowski'
'James A. Ibers'

_publ_section_title
;
 Syntheses and Characterization of the Metal Maleonitrilediselenolates
 [K([2.2.2]-cryptand)]2[M(Se2C2(CN)2)2] (M = Ni, Pd, Pt) and
 [Ni(dmf)5Cl]2[Ni(Se2C2(CN)2)2]
;
_journal_name_full 'Inorganic Chemistry'
_journal_page_first 1372
_journal_page_last 1375
_journal_paper_doi 10.1021/ic0008666
_journal_volume 40
_journal_year 2001
_chemical_formula_moiety '2(C18 H36 K N2 O6) (C8 N4 Pt Se4)'
_chemical_formula_sum 'C44 H72 K2 N8 O12 Pt Se4'
_chemical_formula_weight 1494.23
_chemical_melting_point 511(2)
_chemical_name_common 'Bis([2.2.2]-cryptand) Platinum-bis(maleonitrilediselenolate)'
_chemical_name_systematic
; 
 ? 
;
_space_group_IT_number 14
_symmetry_cell_setting monoclinic
_symmetry_space_group_name_Hall '-P 2ybc'
_symmetry_space_group_name_H-M 'P 1 21/c 1'
_atom_sites_solution_hydrogens geom
_atom_sites_solution_primary direct
_atom_sites_solution_secondary difmap
_audit_creation_method SHELXL-97
_cell_angle_alpha 90.00
_cell_angle_beta 108.59(3)
_cell_angle_gamma 90.00
_cell_formula_units_Z 2
_cell_length_a 12.292(3)
_cell_length_b 15.671(3)
_cell_length_c 15.569(3)
_cell_measurement_reflns_used 5252
_cell_measurement_temperature 153(2)
_cell_measurement_theta_max 28.88
_cell_measurement_theta_min 1.75
_cell_volume 2842.5(12)
_computing_cell_refinement 'SMART Version 5.054 (Bruker, 1997)'
_computing_data_collection 'SMART Version 5.054 (Bruker, 1997)'
_computing_data_reduction 'SAINT+ Version 6.0 (Bruker, 1997)'
_computing_molecular_graphics 'SHELX-97 (Sheldrick, 1997)'
_computing_publication_material 'SHELX-97 (Sheldrick, 1997)'
_computing_structure_refinement 'SHELXL-97 (Sheldrick, 1997)'
_computing_structure_solution 'SHELXS-97 (Sheldrick, 1990)'
_diffrn_ambient_temperature 153(2)
_diffrn_measured_fraction_theta_full 0.915
_diffrn_measured_fraction_theta_max 0.915
_diffrn_measurement_device_type 'Bruker AXS SMART-1000 CCD'
_diffrn_measurement_method \w
_diffrn_radiation_monochromator graphite
_diffrn_radiation_source 'standard-focus sealed tube'
_diffrn_radiation_type MoK\a
_diffrn_radiation_wavelength 0.71073
_diffrn_reflns_av_R_equivalents 0.0355
_diffrn_reflns_av_sigmaI/netI 0.0403
_diffrn_reflns_limit_h_max 16
_diffrn_reflns_limit_h_min -15
_diffrn_reflns_limit_k_max 20
_diffrn_reflns_limit_k_min -20
_diffrn_reflns_limit_l_max 20
_diffrn_reflns_limit_l_min -19
_diffrn_reflns_number 25600
_diffrn_reflns_theta_full 28.88
_diffrn_reflns_theta_max 28.88
_diffrn_reflns_theta_min 1.75
_diffrn_standards_decay_% <2
_exptl_absorpt_coefficient_mu 5.238
_exptl_absorpt_correction_type analytical
_exptl_absorpt_process_details
;
    Face absorption corrected in XPREP and then ran SADABS
;
_exptl_crystal_colour red
_exptl_crystal_density_diffrn 1.746
_exptl_crystal_density_method 'not measured'
_exptl_crystal_description needle
_exptl_crystal_F_000 1480
_exptl_crystal_size_max .28
_exptl_crystal_size_mid .12
_exptl_crystal_size_min .12
_refine_diff_density_max 2.517
_refine_diff_density_min -0.724
_refine_diff_density_rms 0.142
_refine_ls_extinction_method none
_refine_ls_goodness_of_fit_ref 1.324
_refine_ls_hydrogen_treatment riding
_refine_ls_matrix_type full
_refine_ls_number_parameters 322
_refine_ls_number_reflns 6833
_refine_ls_number_restraints 0
_refine_ls_restrained_S_all 1.324
_refine_ls_R_factor_all 0.0557
_refine_ls_R_factor_gt 0.0386
_refine_ls_shift/su_max 0.006
_refine_ls_shift/su_mean 0.000
_refine_ls_structure_factor_coef Fsqd
_refine_ls_weighting_details
; calc 
 1/ [\s^2^(Fo^2^)+(0.0300Fo^2^)^2^]  
;
_refine_ls_weighting_scheme calc
_refine_ls_wR_factor_gt 0.0813
_refine_ls_wR_factor_ref 0.0840
_reflns_number_gt 5252
_reflns_number_total 6833
_reflns_threshold_expression >2sigma(I)
_cod_data_source_file ic0008666_3.cif
_cod_data_source_block ptmns2
_cod_depositor_comments
;
The following automatic conversions were performed:

'_chemical_melting_point' value '236-240 C' was changed to '511(2)' -
it was converted from degrees Celsius(C) to Kelvins(K), the average
value was taken and precision was estimated.

Automatic conversion script
Id: cif_fix_values 1569 2011-02-09 13:29:24Z adriana 
;
_cod_original_cell_volume 2842.4(10)
_cod_original_sg_symbol_H-M 'P 21/c'
_cod_database_code 4319358

loop_
_symmetry_equiv_pos_as_xyz
'x, y, z'
'-x, y+1/2, -z+1/2'
'-x, -y, -z'
'x, -y-1/2, z-1/2'

loop_
_atom_site_label
_atom_site_type_symbol
_atom_site_fract_x
_atom_site_fract_y
_atom_site_fract_z
_atom_site_U_iso_or_equiv
_atom_site_adp_type
_atom_site_occupancy
_atom_site_symmetry_multiplicity
_atom_site_calc_flag
_atom_site_refinement_flags
_atom_site_disorder_assembly
_atom_site_disorder_group
Pt1 Pt 1.0000 -0.5000 0.5000 0.02654(7) Uani 1 2 d S . .
Se1 Se 0.98728(4) -0.42200(3) 0.62930(3) 0.03214(11) Uani 1 1 d . . .
Se2 Se 0.82249(4) -0.44017(3) 0.40565(3) 0.03214(11) Uani 1 1 d . . .
K1 K 0.26354(7) -0.37845(5) 0.03364(6) 0.02461(19) Uani 1 1 d . . .
O1 O 0.3566(2) -0.22193(18) 0.09999(19) 0.0330(7) Uani 1 1 d . . .
O2 O 0.4693(2) -0.37779(18) 0.16464(18) 0.0295(6) Uani 1 1 d . . .
O3 O 0.0335(2) -0.33873(18) -0.0409(2) 0.0330(7) Uani 1 1 d . . .
O4 O 0.2650(2) -0.53672(18) -0.03478(19) 0.0286(6) Uani 1 1 d . . .
O5 O 0.3305(2) -0.39344(17) -0.11984(18) 0.0293(6) Uani 1 1 d . . .
O6 O 0.1263(2) -0.40529(19) 0.13632(19) 0.0333(7) Uani 1 1 d . . .
C1 C 0.8441(4) -0.3676(3) 0.5804(3) 0.0333(10) Uani 1 1 d . . .
C2 C 0.7739(4) -0.3768(3) 0.4909(3) 0.0308(10) Uani 1 1 d . . .
C3 C 0.8110(3) -0.3139(2) 0.6343(3) 0.0241(9) Uani 1 1 d . . .
C4 C 0.6710(4) -0.3416(3) 0.4609(3) 0.0379(11) Uani 1 1 d . . .
C5 C 0.2864(4) -0.1646(3) -0.0559(3) 0.0386(11) Uani 1 1 d . . .
H5A H 0.2553 -0.1114 -0.0889 0.046 Uiso 1 1 calc R . .
H5B H 0.3609 -0.1765 -0.0654 0.046 Uiso 1 1 calc R . .
C6 C 0.3071(4) -0.1505(3) 0.0447(3) 0.0416(12) Uani 1 1 d . . .
H6A H 0.3585 -0.1007 0.0648 0.050 Uiso 1 1 calc R . .
H6B H 0.2330 -0.1365 0.0539 0.050 Uiso 1 1 calc R . .
C7 C 0.4758(4) -0.2357(3) 0.1140(3) 0.0345(10) Uani 1 1 d . . .
H7A H 0.5179 -0.1809 0.1278 0.041 Uiso 1 1 calc R . .
H7B H 0.4867 -0.2599 0.0585 0.041 Uiso 1 1 calc R . .
C8 C 0.5206(4) -0.2960(3) 0.1911(3) 0.0342(10) Uani 1 1 d . . .
H8A H 0.6051 -0.3005 0.2075 0.041 Uiso 1 1 calc R . .
H8B H 0.5016 -0.2750 0.2446 0.041 Uiso 1 1 calc R . .
C9 C 0.4940(4) -0.4356(3) 0.2387(3) 0.0386(11) Uani 1 1 d . . .
H9A H 0.4606 -0.4143 0.2847 0.046 Uiso 1 1 calc R . .
H9B H 0.5781 -0.4407 0.2675 0.046 Uiso 1 1 calc R . .
C10 C 0.4436(4) -0.5217(3) 0.2044(3) 0.0353(11) Uani 1 1 d . . .
H10A H 0.4811 -0.5435 0.1612 0.042 Uiso 1 1 calc R . .
H10B H 0.4615 -0.5619 0.2561 0.042 Uiso 1 1 calc R . .
C11 C 0.2199(4) -0.2632(3) -0.1813(3) 0.0354(11) Uani 1 1 d . . .
H11A H 0.2231 -0.2123 -0.2181 0.042 Uiso 1 1 calc R . .
H11B H 0.1512 -0.2966 -0.2150 0.042 Uiso 1 1 calc R . .
C12 C 0.3257(4) -0.3170(3) -0.1704(3) 0.0354(10) Uani 1 1 d . . .
H12A H 0.3287 -0.3322 -0.2313 0.043 Uiso 1 1 calc R . .
H12B H 0.3945 -0.2822 -0.1400 0.043 Uiso 1 1 calc R . .
C13 C 0.2537(4) -0.4584(3) -0.1682(3) 0.0341(10) Uani 1 1 d . . .
H13A H 0.2579 -0.4633 -0.2305 0.041 Uiso 1 1 calc R . .
H13B H 0.1740 -0.4435 -0.1724 0.041 Uiso 1 1 calc R . .
C14 C 0.2866(4) -0.5416(3) -0.1194(3) 0.0349(10) Uani 1 1 d . . .
H14A H 0.2413 -0.5886 -0.1564 0.042 Uiso 1 1 calc R . .
H14B H 0.3690 -0.5533 -0.1090 0.042 Uiso 1 1 calc R . .
C15 C 0.3127(4) -0.6068(3) 0.0227(3) 0.0385(11) Uani 1 1 d . . .
H15A H 0.3972 -0.6068 0.0374 0.046 Uiso 1 1 calc R . .
H15B H 0.2827 -0.6610 -0.0087 0.046 Uiso 1 1 calc R . .
C16 C 0.2817(4) -0.6002(3) 0.1086(3) 0.0386(11) Uani 1 1 d . . .
H16A H 0.1974 -0.6053 0.0931 0.046 Uiso 1 1 calc R . .
H16B H 0.3167 -0.6489 0.1484 0.046 Uiso 1 1 calc R . .
C17 C 0.0870(4) -0.2092(3) -0.1080(3) 0.0402(11) Uani 1 1 d . . .
H17A H 0.0600 -0.1730 -0.1628 0.048 Uiso 1 1 calc R . .
H17B H 0.0853 -0.1741 -0.0556 0.048 Uiso 1 1 calc R . .
C18 C 0.0054(4) -0.2827(3) -0.1180(3) 0.0390(11) Uani 1 1 d . . .
H18A H -0.0729 -0.2598 -0.1285 0.047 Uiso 1 1 calc R . .
H18B H 0.0043 -0.3162 -0.1722 0.047 Uiso 1 1 calc R . .
C19 C 0.0081(4) -0.3045(3) 0.0344(3) 0.0434(12) Uani 1 1 d . . .
H19A H -0.0689 -0.2777 0.0144 0.052 Uiso 1 1 calc R . .
H19B H 0.0652 -0.2603 0.0641 0.052 Uiso 1 1 calc R . .
C20 C 0.0110(4) -0.3753(4) 0.0997(3) 0.0465(13) Uani 1 1 d . . .
H20A H -0.0165 -0.3543 0.1491 0.056 Uiso 1 1 calc R . .
H20B H -0.0398 -0.4224 0.0682 0.056 Uiso 1 1 calc R . .
C21 C 0.1336(4) -0.4831(3) 0.1850(3) 0.0416(12) Uani 1 1 d . . .
H21A H 0.0912 -0.5287 0.1438 0.050 Uiso 1 1 calc R . .
H21B H 0.0990 -0.4759 0.2339 0.050 Uiso 1 1 calc R . .
C22 C 0.2578(4) -0.5075(3) 0.2249(3) 0.0378(11) Uani 1 1 d . . .
H22A H 0.2979 -0.4620 0.2675 0.045 Uiso 1 1 calc R . .
H22B H 0.2627 -0.5605 0.2605 0.045 Uiso 1 1 calc R . .
N1 N 0.7884(3) -0.2699(3) 0.6842(3) 0.0435(10) Uani 1 1 d . . .
N2 N 0.5799(3) -0.3077(3) 0.4321(3) 0.0457(10) Uani 1 1 d . . .
N3 N 0.2070(3) -0.2350(2) -0.0949(2) 0.0314(8) Uani 1 1 d . . .
N4 N 0.3185(3) -0.5209(2) 0.1594(2) 0.0295(8) Uani 1 1 d . . .

loop_
_atom_site_aniso_label
_atom_site_aniso_U_11
_atom_site_aniso_U_22
_atom_site_aniso_U_33
_atom_site_aniso_U_23
_atom_site_aniso_U_13
_atom_site_aniso_U_12
Pt1 0.02439(12) 0.02892(13) 0.02369(12) 0.00250(10) 0.00396(9) -0.00384(10)
Se1 0.0306(2) 0.0363(3) 0.0239(2) 0.00037(18) 0.00082(18) 0.00365(19)
Se2 0.0265(2) 0.0401(3) 0.0249(2) -0.00280(19) 0.00119(18) 0.00135(19)
K1 0.0234(4) 0.0265(5) 0.0222(4) -0.0016(4) 0.0049(4) 0.0017(4)
O1 0.0335(17) 0.0325(17) 0.0309(17) -0.0031(13) 0.0072(14) 0.0022(13)
O2 0.0268(15) 0.0340(17) 0.0234(15) -0.0009(13) 0.0020(12) -0.0007(13)
O3 0.0271(16) 0.0360(17) 0.0323(17) -0.0041(14) 0.0043(13) 0.0051(13)
O4 0.0311(16) 0.0262(15) 0.0295(16) 0.0003(13) 0.0110(13) 0.0041(13)
O5 0.0321(16) 0.0305(16) 0.0236(15) -0.0016(12) 0.0066(13) -0.0003(13)
O6 0.0248(16) 0.0421(18) 0.0332(17) -0.0015(14) 0.0096(13) -0.0013(13)
C1 0.026(2) 0.034(2) 0.037(3) 0.008(2) 0.007(2) -0.0007(19)
C2 0.043(3) 0.022(2) 0.027(2) -0.0021(18) 0.011(2) -0.0065(19)
C3 0.0142(19) 0.0150(19) 0.038(3) 0.0123(18) 0.0018(18) 0.0029(15)
C4 0.039(3) 0.054(3) 0.022(2) -0.021(2) 0.012(2) -0.018(2)
C5 0.045(3) 0.030(2) 0.036(3) 0.003(2) 0.006(2) -0.002(2)
C6 0.045(3) 0.031(3) 0.044(3) -0.005(2) 0.008(2) -0.003(2)
C7 0.037(3) 0.033(2) 0.035(3) -0.006(2) 0.014(2) -0.005(2)
C8 0.028(2) 0.040(3) 0.031(2) -0.006(2) 0.0043(19) -0.002(2)
C9 0.032(2) 0.052(3) 0.025(2) 0.003(2) 0.000(2) -0.001(2)
C10 0.033(2) 0.039(3) 0.028(2) 0.0078(19) 0.002(2) 0.005(2)
C11 0.044(3) 0.033(3) 0.025(2) 0.0032(19) 0.005(2) 0.001(2)
C12 0.044(3) 0.036(3) 0.028(2) 0.001(2) 0.013(2) -0.003(2)
C13 0.039(3) 0.037(3) 0.025(2) -0.007(2) 0.007(2) -0.001(2)
C14 0.041(3) 0.031(2) 0.033(3) -0.007(2) 0.013(2) 0.000(2)
C15 0.049(3) 0.026(2) 0.036(3) -0.002(2) 0.007(2) 0.008(2)
C16 0.044(3) 0.031(2) 0.038(3) 0.002(2) 0.010(2) -0.002(2)
C17 0.039(3) 0.036(3) 0.038(3) 0.006(2) 0.002(2) 0.010(2)
C18 0.030(2) 0.046(3) 0.033(3) 0.002(2) -0.001(2) 0.008(2)
C19 0.031(3) 0.056(3) 0.039(3) -0.011(2) 0.004(2) 0.014(2)
C20 0.027(2) 0.073(4) 0.042(3) -0.011(3) 0.015(2) 0.002(2)
C21 0.039(3) 0.049(3) 0.043(3) 0.000(2) 0.022(2) -0.009(2)
C22 0.046(3) 0.039(3) 0.029(2) 0.004(2) 0.012(2) -0.005(2)
N1 0.035(2) 0.045(3) 0.037(2) 0.010(2) -0.0070(19) 0.0055(19)
N2 0.038(2) 0.054(3) 0.039(2) -0.007(2) 0.003(2) 0.006(2)
N3 0.033(2) 0.0275(19) 0.029(2) -0.0021(16) 0.0030(16) 0.0029(16)
N4 0.0308(19) 0.031(2) 0.0257(19) 0.0014(15) 0.0073(16) -0.0013(15)

loop_
_atom_type_symbol
_atom_type_description
_atom_type_scat_dispersion_real
_atom_type_scat_dispersion_imag
_atom_type_scat_source
C C 0.0033 0.0016 'International Tables Vol C Tables 4.2.6.8 and 6.1.1.4'
H H 0.0000 0.0000 'International Tables Vol C Tables 4.2.6.8 and 6.1.1.4'
N N 0.0061 0.0033 'International Tables Vol C Tables 4.2.6.8 and 6.1.1.4'
O O 0.0106 0.0060 'International Tables Vol C Tables 4.2.6.8 and 6.1.1.4'
K K 0.2009 0.2494 'International Tables Vol C Tables 4.2.6.8 and 6.1.1.4'
Se Se -0.0929 2.2259 'International Tables Vol C Tables 4.2.6.8 and 6.1.1.4'
Pt Pt -1.7033 8.3905 'International Tables Vol C Tables 4.2.6.8 and 6.1.1.4'

loop_
_geom_angle_atom_site_label_1
_geom_angle_atom_site_label_2
_geom_angle_atom_site_label_3
_geom_angle
_geom_angle_site_symmetry_1
_geom_angle_site_symmetry_3
_geom_angle_publ_flag
Se2 Pt1 Se2 180.0 . 3_746 n
Se2 Pt1 Se1 88.58(3) . 3_746 y
Se2 Pt1 Se1 91.42(3) 3_746 3_746 y
Se2 Pt1 Se1 91.42(3) . . y
Se2 Pt1 Se1 88.58(3) 3_746 . y
Se1 Pt1 Se1 180.00(2) 3_746 . n
C1 Se1 Pt1 101.16(14) . . y
C2 Se2 Pt1 101.75(14) . . y
O2 K1 O6 99.51(9) . . ?
O2 K1 O4 100.34(9) . . ?
O6 K1 O4 100.02(9) . . ?
O2 K1 O3 154.74(9) . . ?
O6 K1 O3 62.30(9) . . ?
O4 K1 O3 100.11(9) . . ?
O2 K1 O1 62.43(9) . . ?
O6 K1 O1 100.32(9) . . ?
O4 K1 O1 155.27(9) . . ?
O3 K1 O1 101.72(9) . . ?
O2 K1 O5 100.81(9) . . ?
O6 K1 O5 155.39(9) . . ?
O4 K1 O5 62.72(8) . . ?
O3 K1 O5 101.66(9) . . ?
O1 K1 O5 101.31(9) . . ?
O2 K1 N4 62.11(9) . . ?
O6 K1 N4 62.38(10) . . ?
O4 K1 N4 62.00(9) . . ?
O3 K1 N4 116.32(10) . . ?
O1 K1 N4 116.79(10) . . ?
O5 K1 N4 116.51(10) . . ?
O2 K1 N3 118.22(10) . . ?
O6 K1 N3 117.71(10) . . ?
O4 K1 N3 117.58(9) . . ?
O3 K1 N3 63.52(10) . . ?
O1 K1 N3 63.65(9) . . ?
O5 K1 N3 63.20(9) . . ?
N4 K1 N3 179.55(10) . . ?
O2 K1 C13 117.11(10) . . ?
O6 K1 C13 130.88(10) . . ?
O4 K1 C13 44.73(10) . . ?
O3 K1 C13 87.96(10) . . ?
O1 K1 C13 124.71(10) . . ?
O5 K1 C13 24.77(9) . . ?
N4 K1 C13 106.02(11) . . ?
N3 K1 C13 73.58(10) . . ?
O2 K1 C19 130.56(11) . . ?
O6 K1 C19 44.68(11) . . ?
O4 K1 C19 116.28(11) . . ?
O3 K1 C19 24.36(10) . . ?
O1 K1 C19 88.18(11) . . ?
O5 K1 C19 124.61(11) . . ?
N4 K1 C19 106.29(12) . . ?
N3 K1 C19 73.74(12) . . ?
C13 K1 C19 112.29(12) . . ?
O2 K1 C7 44.44(10) . . ?
O6 K1 C7 116.14(10) . . ?
O4 K1 C7 130.99(10) . . ?
O3 K1 C7 125.13(10) . . ?
O1 K1 C7 24.57(9) . . ?
O5 K1 C7 88.20(10) . . ?
N4 K1 C7 105.94(11) . . ?
N3 K1 C7 74.43(11) . . ?
C13 K1 C7 112.93(11) . . ?
C19 K1 C7 112.69(12) . . ?
C6 O1 C7 115.5(3) . . ?
C6 O1 K1 115.2(2) . . ?
C7 O1 K1 101.8(2) . . ?
C9 O2 C8 112.2(3) . . ?
C9 O2 K1 121.2(2) . . ?
C8 O2 K1 116.3(2) . . ?
C19 O3 C18 113.8(3) . . ?
C19 O3 K1 101.8(2) . . ?
C18 O3 K1 115.4(2) . . ?
C15 O4 C14 112.3(3) . . ?
C15 O4 K1 121.0(2) . . ?
C14 O4 K1 116.1(2) . . ?
C12 O5 C13 113.8(3) . . ?
C12 O5 K1 115.7(2) . . ?
C13 O5 K1 100.8(2) . . ?
C21 O6 C20 112.4(3) . . ?
C21 O6 K1 120.2(2) . . ?
C20 O6 K1 116.1(2) . . ?
C3 C1 C2 118.5(4) . . y
C3 C1 Se1 117.5(3) . . y
C2 C1 Se1 124.0(3) . . y
C4 C2 C1 121.9(4) . . y
C4 C2 Se2 116.7(3) . . y
C1 C2 Se2 121.3(3) . . y
N1 C3 C1 175.9(4) . . y
N2 C4 C2 177.6(5) . . y
N3 C5 C6 114.0(4) . . ?
O1 C6 C5 114.0(4) . . ?
O1 C7 C8 108.4(4) . . ?
O1 C7 K1 53.59(18) . . ?
C8 C7 K1 85.5(2) . . ?
O2 C8 C7 108.7(3) . . ?
O2 C9 C10 109.0(3) . . ?
N4 C10 C9 114.2(4) . . ?
N3 C11 C12 113.8(4) . . ?
O5 C12 C11 114.4(4) . . ?
O5 C13 C14 109.0(3) . . ?
O5 C13 K1 54.43(18) . . ?
C14 C13 K1 85.8(2) . . ?
O4 C14 C13 108.8(3) . . ?
O4 C15 C16 109.6(4) . . ?
N4 C16 C15 114.6(4) . . ?
N3 C17 C18 114.1(4) . . ?
O3 C18 C17 114.0(4) . . ?
O3 C19 C20 108.6(4) . . ?
O3 C19 K1 53.83(19) . . ?
C20 C19 K1 85.8(3) . . ?
O6 C20 C19 108.7(4) . . ?
O6 C21 C22 108.7(3) . . ?
N4 C22 C21 115.2(4) . . ?
C5 N3 C11 110.7(3) . . ?
C5 N3 C17 110.7(3) . . ?
C11 N3 C17 110.4(3) . . ?
C5 N3 K1 108.1(2) . . ?
C11 N3 K1 108.8(2) . . ?
C17 N3 K1 108.1(2) . . ?
C22 N4 C16 111.2(3) . . ?
C22 N4 C10 110.9(3) . . ?
C16 N4 C10 110.2(3) . . ?
C22 N4 K1 107.4(2) . . ?
C16 N4 K1 108.8(2) . . ?
C10 N4 K1 108.1(2) . . ?

loop_
_geom_bond_atom_site_label_1
_geom_bond_atom_site_label_2
_geom_bond_distance
_geom_bond_site_symmetry_2
_geom_bond_publ_flag
Pt1 Se2 2.3987(9) . y
Pt1 Se2 2.3987(9) 3_746 ?
Pt1 Se1 2.4023(6) 3_746 ?
Pt1 Se1 2.4023(6) . y
Se1 C1 1.884(4) . y
Se2 C2 1.900(4) . y
K1 O2 2.696(3) . ?
K1 O6 2.702(3) . ?
K1 O4 2.702(3) . ?
K1 O3 2.763(3) . ?
K1 O1 2.764(3) . ?
K1 O5 2.774(3) . ?
K1 N4 2.903(4) . ?
K1 N3 2.942(4) . ?
K1 C13 3.350(4) . ?
K1 C19 3.351(4) . ?
K1 C7 3.361(4) . ?
O1 C6 1.425(5) . ?
O1 C7 1.428(5) . ?
O2 C9 1.422(5) . ?
O2 C8 1.429(5) . ?
O3 C19 1.412(5) . ?
O3 C18 1.438(5) . ?
O4 C15 1.420(5) . ?
O4 C14 1.427(5) . ?
O5 C12 1.425(5) . ?
O5 C13 1.429(5) . ?
O6 C21 1.424(5) . ?
O6 C20 1.428(5) . ?
C1 C3 1.340(6) . y
C1 C2 1.393(6) . y
C2 C4 1.321(6) . y
C3 N1 1.137(5) . y
C4 N2 1.191(6) . y
C5 N3 1.469(5) . ?
C5 C6 1.520(6) . ?
C7 C8 1.489(6) . ?
C9 C10 1.509(6) . ?
C10 N4 1.472(5) . ?
C11 N3 1.471(5) . ?
C11 C12 1.514(6) . ?
C13 C14 1.499(6) . ?
C15 C16 1.507(6) . ?
C16 N4 1.464(5) . ?
C17 N3 1.479(5) . ?
C17 C18 1.503(6) . ?
C19 C20 1.497(7) . ?
C21 C22 1.503(6) . ?
C22 N4 1.459(5) . ?
